data_1515914
loop_
_publ_author_name
'Kuroki, Lumi'
'Takami, Shizuka'
'Yoza, Kenji'
'Morimoto, Masakazu'
'Irie, Masahiro'

_publ_section_title
;
 Photoinduced shape changes of diarylethene single crystals: correlation
 between shape changes and molecular packing.
;
_journal_issue 2
_journal_name_full
'Photochemical &amp; photobiological sciences : Official journal of the European Photochemistry Association and the European Society for Photobiology'
_journal_page_first 221
_journal_page_last 225
_journal_paper_doi 10.1039/b9pp00093c
_journal_volume 9
_journal_year 2010
_chemical_formula_sum 'C27 H20 F6 N2 S2'
_chemical_formula_weight 550.59
_chemical_name_common
;
1,2-bis(5-ethyl-2-phenyl-4-thiazolyl)perfluorocyclopentene
(94%) and 7,7,8,8,9,9-Hexafluoro-3a,3b-diethyl-2,5-diphenyl-3b,7,8,9-
tetrahydro-3aH-3,4-dithia-1,6-diaza-triindene (6%)
;
_chemical_name_systematic
;
1,2-bis(5-ethyl-2-phenyl-4-thiazolyl)perfluorocyclopentene (94%) and
7,7,8,8,9,9-Hexafluoro-3a,3b-diethyl-2,5-diphenyl-3b,7,8,9-
tetrahydro-3aH-3,4-dithia-1,6-diaza-triindene (6%)
;
_space_group_IT_number 60
_symmetry_cell_setting orthorhombic
_symmetry_space_group_name_Hall '-P 2n 2ab'
_symmetry_space_group_name_H-M 'P b c n'
_atom_sites_solution_hydrogens geom
_atom_sites_solution_primary direct
_atom_sites_solution_secondary difmap
_audit_creation_method SHELXL-97
_cell_angle_alpha 90.00
_cell_angle_beta 90.00
_cell_angle_gamma 90.00
_cell_formula_units_Z 4
_cell_length_a 21.586(2)
_cell_length_b 10.8692(11)
_cell_length_c 10.7268(11)
_cell_measurement_reflns_used 1994
_cell_measurement_temperature 123
_cell_measurement_theta_max 21.72
_cell_measurement_theta_min 2.83
_cell_volume 2516.7(4)
_computing_cell_refinement 'Bruker SMART'
_computing_data_collection 'Bruker SMART'
_computing_data_reduction 'Bruker SAINT'
_computing_molecular_graphics 'Bruker SHELXTL'
_computing_publication_material 'Bruker SHELXTL'
_computing_structure_refinement 'SHELXL-97 (Sheldrick, 1997)'
_computing_structure_solution 'SHELXS-97 (Sheldrick, 1990)'
_diffrn_ambient_temperature 123
_diffrn_detector_area_resol_mean 8.333
_diffrn_measured_fraction_theta_full 1.000
_diffrn_measured_fraction_theta_max 1.000
_diffrn_measurement_device_type 'CCD area detector'
_diffrn_measurement_method 'phi and omega scans'
_diffrn_radiation_monochromator graphite
_diffrn_radiation_source 'fine-focus sealed tube'
_diffrn_radiation_type MoK\a
_diffrn_radiation_wavelength 0.71073
_diffrn_reflns_av_R_equivalents 0.0445
_diffrn_reflns_av_sigmaI/netI 0.0279
_diffrn_reflns_limit_h_max 22
_diffrn_reflns_limit_h_min -16
_diffrn_reflns_limit_k_max 11
_diffrn_reflns_limit_k_min -11
_diffrn_reflns_limit_l_max 9
_diffrn_reflns_limit_l_min -11
_diffrn_reflns_number 9707
_diffrn_reflns_theta_full 21.84
_diffrn_reflns_theta_max 21.84
_diffrn_reflns_theta_min 1.89
_exptl_absorpt_coefficient_mu 0.276
_exptl_absorpt_correction_T_max 0.9469
_exptl_absorpt_correction_T_min 0.9218
_exptl_absorpt_correction_type empirical
_exptl_absorpt_process_details
;
SADABS Sheldrick 1996
;
_exptl_crystal_colour colorless
_exptl_crystal_density_diffrn 1.453
_exptl_crystal_density_method 'not measured'
_exptl_crystal_description block
_exptl_crystal_F_000 1128
_exptl_crystal_size_max 0.30
_exptl_crystal_size_mid 0.20
_exptl_crystal_size_min 0.20
_refine_diff_density_max 0.196
_refine_diff_density_min -0.236
_refine_diff_density_rms 0.038
_refine_ls_extinction_method none
_refine_ls_goodness_of_fit_ref 1.013
_refine_ls_hydrogen_treatment constr
_refine_ls_matrix_type full
_refine_ls_number_parameters 208
_refine_ls_number_reflns 1514
_refine_ls_number_restraints 4
_refine_ls_restrained_S_all 1.013
_refine_ls_R_factor_all 0.0463
_refine_ls_R_factor_gt 0.0332
_refine_ls_shift/su_max 0.000
_refine_ls_shift/su_mean 0.000
_refine_ls_structure_factor_coef Fsqd
_refine_ls_weighting_details 'calc w=1/[\s^2^(Fo^2^)+(0.0319P)^2^+1.9747P] where P=(Fo^2^+2Fc^2^)/3'
_refine_ls_weighting_scheme calc
_refine_ls_wR_factor_gt 0.0731
_refine_ls_wR_factor_ref 0.0807
_reflns_number_gt 1220
_reflns_number_total 1514
_reflns_threshold_expression >2sigma(I)
_cod_data_source_file b9pp00093c.txt
_cod_data_source_block 3a'
_cod_depositor_comments
;
The following automatic conversions were performed:

'_symmetry_cell_setting' value 'Orthorhombic' changed to
'orthorhombic' according to
/usr/data/users/saulius/automatic-downloads/retrospective/RSC/lib/dictionaries/cif_core.dic
dictionary named 'cif_core.dic' version 2.4.2 from 2011-04-26.

Automatic conversion script
Id: cif_fix_values 2281 2013-09-26 08:29:07Z andrius 
;
_cod_original_sg_symbol_H-M Pbcn
_cod_database_code 1515914

loop_
_symmetry_equiv_pos_as_xyz
'x, y, z'
'-x+1/2, -y+1/2, z+1/2'
'-x, y, -z+1/2'
'x+1/2, -y+1/2, -z'
'-x, -y, -z'
'x-1/2, y-1/2, -z-1/2'
'x, -y, z-1/2'
'-x-1/2, y-1/2, z'

loop_
_atom_site_label
_atom_site_type_symbol
_atom_site_fract_x
_atom_site_fract_y
_atom_site_fract_z
_atom_site_U_iso_or_equiv
_atom_site_adp_type
_atom_site_occupancy
_atom_site_symmetry_multiplicity
_atom_site_calc_flag
_atom_site_refinement_flags
_atom_site_disorder_assembly
_atom_site_disorder_group
C2 C 0.57103(11) 0.2938(2) 0.2134(2) 0.0301(6) Uani 1 1 d . . .
N3 N 0.60843(9) 0.28904(18) 0.10904(19) 0.0304(5) Uani 1 1 d . . .
C4 C 0.64428(12) 0.1920(2) 0.1122(2) 0.0326(7) Uani 1 1 d . . .
C5 C 0.52942(11) 0.3989(2) 0.2291(2) 0.0264(6) Uani 1 1 d . . .
C7 C 0.5000 0.6112(3) 0.2500 0.0321(9) Uani 1 2 d S . .
C10 C 0.68883(11) 0.1612(2) 0.0141(2) 0.0306(7) Uani 1 1 d . . .
C11 C 0.68309(12) 0.2135(2) -0.1032(2) 0.0338(7) Uani 1 1 d . . .
H11 H 0.6497 0.2678 -0.1201 0.041 Uiso 1 1 calc R A .
C12 C 0.72557(12) 0.1871(2) -0.1956(3) 0.0383(7) Uani 1 1 d . . .
H12 H 0.7212 0.2235 -0.2757 0.046 Uiso 1 1 calc R . .
C13 C 0.77431(12) 0.1085(2) -0.1726(3) 0.0396(7) Uani 1 1 d . . .
H13 H 0.8036 0.0914 -0.2363 0.048 Uiso 1 1 calc R A .
C14 C 0.78033(13) 0.0549(2) -0.0569(3) 0.0428(8) Uani 1 1 d . . .
H14 H 0.8137 0.0000 -0.0410 0.051 Uiso 1 1 calc R . .
C15 C 0.73788(13) 0.0807(2) 0.0362(3) 0.0413(8) Uani 1 1 d . . .
H15 H 0.7422 0.0433 0.1157 0.050 Uiso 1 1 calc R A .
C8A C 0.5491(4) 0.1812(7) 0.4242(7) 0.0457(18) Uani 0.871(6) 1 d P A 1
H8A H 0.5183 0.1142 0.4162 0.055 Uiso 0.871(6) 1 calc PR A 1
H8B H 0.5268 0.2569 0.4488 0.055 Uiso 0.871(6) 1 calc PR A 1
C9A C 0.5949(2) 0.1482(5) 0.5241(4) 0.099(2) Uani 0.871(6) 1 d P A 1
H9A H 0.6144 0.0693 0.5038 0.148 Uiso 0.871(6) 1 calc PR A 1
H9B H 0.5735 0.1415 0.6043 0.148 Uiso 0.871(6) 1 calc PR A 1
H9C H 0.6268 0.2122 0.5294 0.148 Uiso 0.871(6) 1 calc PR A 1
C8B C 0.564(3) 0.199(5) 0.417(6) 0.037(14) Uiso 0.129(6) 1 d P A 2
H8C H 0.5367 0.2693 0.4345 0.044 Uiso 0.129(6) 1 calc PR A 2
H8D H 0.6019 0.2081 0.4685 0.044 Uiso 0.129(6) 1 calc PR A 2
C9B C 0.5290(10) 0.0723(18) 0.456(2) 0.038(7) Uiso 0.129(6) 1 d P A 2
H9D H 0.4910 0.0635 0.4069 0.057 Uiso 0.129(6) 1 calc PR A 2
H9E H 0.5185 0.0753 0.5449 0.057 Uiso 0.129(6) 1 calc PR A 2
H9F H 0.5563 0.0019 0.4402 0.057 Uiso 0.129(6) 1 calc PR A 2
F1A F 0.6087(3) 0.5543(8) 0.2298(5) 0.0412(16) Uani 0.50 1 d PD B 1
F2A F 0.5492(4) 0.5442(11) 0.0685(8) 0.0419(19) Uani 0.50 1 d PD B 1
C6A C 0.5504(4) 0.5259(9) 0.1917(10) 0.027(4) Uiso 0.50 1 d PD B 1
F1B F 0.5995(3) 0.5516(8) 0.2906(7) 0.064(2) Uani 0.50 1 d PD B 2
F2B F 0.5727(4) 0.5496(11) 0.0967(8) 0.061(3) Uani 0.50 1 d PD B 2
C6B C 0.5516(5) 0.5272(10) 0.2143(9) 0.031(5) Uiso 0.50 1 d PD B 2
F3 F 0.4868(2) 0.7080(3) 0.1869(5) 0.0469(11) Uani 0.50 1 d P . 1
F4 F 0.4723(2) 0.6547(4) 0.1370(4) 0.0450(11) Uani 0.50 1 d P B 2
S1 S 0.63639(3) 0.10344(6) 0.24523(7) 0.0371(3) Uani 0.940(3) 1 d P A 3
C1 C 0.58006(13) 0.2017(2) 0.2994(3) 0.0323(7) Uiso 0.940(3) 1 d P A 3
S1B S 0.5825(11) 0.072(2) 0.178(2) 0.110(9) Uiso 0.060(3) 1 d P A 4
C1B C 0.5364(5) 0.192(4) 0.260(4) 0.0323(7) Uiso 0.060(3) 1 d PD A 4

loop_
_atom_site_aniso_label
_atom_site_aniso_U_11
_atom_site_aniso_U_22
_atom_site_aniso_U_33
_atom_site_aniso_U_23
_atom_site_aniso_U_13
_atom_site_aniso_U_12
C2 0.0277(14) 0.0320(15) 0.0305(16) -0.0013(12) 0.0022(13) -0.0011(12)
N3 0.0246(12) 0.0320(12) 0.0345(14) 0.0006(10) 0.0023(10) 0.0003(11)
C4 0.0333(16) 0.0327(16) 0.0319(17) -0.0016(12) 0.0001(13) 0.0039(13)
C5 0.0253(13) 0.0275(14) 0.0264(16) -0.0002(12) 0.0005(11) 0.0009(11)
C7 0.032(2) 0.028(2) 0.037(2) 0.000 0.0032(19) 0.000
C10 0.0289(15) 0.0289(14) 0.0341(17) -0.0043(13) 0.0012(13) 0.0019(13)
C11 0.0277(15) 0.0346(15) 0.0390(18) 0.0013(14) 0.0028(13) 0.0025(12)
C12 0.0345(16) 0.0422(16) 0.0383(18) -0.0018(14) 0.0067(14) -0.0024(14)
C13 0.0280(16) 0.0458(17) 0.045(2) -0.0098(15) 0.0083(13) -0.0005(14)
C14 0.0319(17) 0.0447(17) 0.052(2) -0.0090(16) -0.0002(15) 0.0128(14)
C15 0.0432(19) 0.0422(17) 0.0386(19) -0.0008(14) 0.0007(15) 0.0100(14)
C8A 0.060(5) 0.037(4) 0.040(3) 0.009(2) 0.023(3) 0.010(3)
C9A 0.117(4) 0.131(4) 0.048(3) 0.031(3) 0.024(3) 0.090(4)
F1A 0.019(2) 0.040(2) 0.064(4) -0.007(3) 0.002(3) -0.0052(16)
F2A 0.057(5) 0.042(3) 0.027(3) 0.001(2) 0.009(3) -0.002(4)
F1B 0.031(4) 0.039(3) 0.121(7) -0.011(5) -0.032(4) 0.001(2)
F2B 0.077(7) 0.037(3) 0.071(7) 0.013(4) 0.045(5) 0.009(4)
F3 0.043(3) 0.031(2) 0.067(3) 0.016(2) 0.013(2) 0.008(2)
F4 0.034(2) 0.053(3) 0.048(3) 0.020(2) 0.006(2) 0.006(2)
S1 0.0447(5) 0.0322(5) 0.0344(5) 0.0039(3) 0.0090(4) 0.0143(3)

loop_
_atom_type_symbol
_atom_type_description
_atom_type_scat_dispersion_real
_atom_type_scat_dispersion_imag
_atom_type_scat_source
C C 0.0033 0.0016 'International Tables Vol C Tables 4.2.6.8 and 6.1.1.4'
H H 0.0000 0.0000 'International Tables Vol C Tables 4.2.6.8 and 6.1.1.4'
N N 0.0061 0.0033 'International Tables Vol C Tables 4.2.6.8 and 6.1.1.4'
F F 0.0171 0.0103 'International Tables Vol C Tables 4.2.6.8 and 6.1.1.4'
S S 0.1246 0.1234 'International Tables Vol C Tables 4.2.6.8 and 6.1.1.4'

loop_
_geom_angle_atom_site_label_1
_geom_angle_atom_site_label_2
_geom_angle_atom_site_label_3
_geom_angle
_geom_angle_site_symmetry_1
_geom_angle_site_symmetry_3
C1B C2 N3 124.2(17) . .
C1 C2 N3 115.7(2) . .
C1B C2 C5 104.0(12) . .
C1 C2 C5 125.3(2) . .
N3 C2 C5 118.8(2) . .
C4 N3 C2 110.8(2) . .
N3 C4 C10 123.6(2) . .
N3 C4 S1 114.31(19) . .
C10 C4 S1 122.03(19) . .
N3 C4 S1B 98.0(7) . .
C10 C4 S1B 123.1(7) . .
C5 C5 C2 128.12(14) 3_655 .
C5 C5 C6B 109.9(4) 3_655 .
C2 C5 C6B 121.6(4) . .
C5 C5 C6A 111.8(4) 3_655 .
C2 C5 C6A 120.0(4) . .
F3 C7 F3 69.8(5) 3_655 .
F3 C7 F4 35.88(17) 3_655 3_655
F3 C7 F4 105.5(4) . 3_655
F3 C7 F4 105.5(4) 3_655 .
F3 C7 F4 35.88(17) . .
F4 C7 F4 141.4(5) 3_655 .
F3 C7 C6B 122.2(4) 3_655 3_655
F3 C7 C6B 118.1(4) . 3_655
F4 C7 C6B 107.3(4) 3_655 3_655
F4 C7 C6B 96.2(4) . 3_655
F3 C7 C6B 118.1(4) 3_655 .
F3 C7 C6B 122.2(4) . .
F4 C7 C6B 96.2(4) 3_655 .
F4 C7 C6B 107.3(4) . .
C6B C7 C6B 104.5(8) 3_655 .
F3 C7 C6A 115.6(4) 3_655 3_655
F3 C7 C6A 122.9(4) . 3_655
F4 C7 C6A 98.5(4) 3_655 3_655
F4 C7 C6A 104.2(4) . 3_655
C6B C7 C6A 105.1(3) . 3_655
F3 C7 C6A 122.9(4) 3_655 .
F3 C7 C6A 115.6(4) . .
F4 C7 C6A 104.2(4) 3_655 .
F4 C7 C6A 98.5(4) . .
C6B C7 C6A 105.1(3) 3_655 .
C6A C7 C6A 107.1(8) 3_655 .
C11 C10 C15 118.6(2) . .
C11 C10 C4 120.0(2) . .
C15 C10 C4 121.4(2) . .
C12 C11 C10 120.5(2) . .
C12 C11 H11 119.7 . .
C10 C11 H11 119.7 . .
C13 C12 C11 120.5(3) . .
C13 C12 H12 119.8 . .
C11 C12 H12 119.8 . .
C12 C13 C14 119.7(3) . .
C12 C13 H13 120.1 . .
C14 C13 H13 120.1 . .
C13 C14 C15 120.1(3) . .
C13 C14 H14 120.0 . .
C15 C14 H14 120.0 . .
C14 C15 C10 120.5(3) . .
C14 C15 H15 119.7 . .
C10 C15 H15 119.7 . .
C1 C8A C9A 112.1(5) . .
C1 C8A H8A 109.2 . .
C9A C8A H8A 109.2 . .
C1 C8A H8B 109.2 . .
C9A C8A H8B 109.2 . .
H8A C8A H8B 107.9 . .
C1 C8B C9B 113(4) . .
C1 C8B H8C 108.9 . .
C9B C8B H8C 108.9 . .
C1 C8B H8D 108.9 . .
C9B C8B H8D 108.9 . .
H8C C8B H8D 107.7 . .
C8B C9B H9D 109.5 . .
C8B C9B H9E 109.5 . .
H9D C9B H9E 109.5 . .
C8B C9B H9F 109.5 . .
H9D C9B H9F 109.5 . .
H9E C9B H9F 109.5 . .
F2A C6A F1A 106.4(8) . .
F2A C6A C5 113.2(8) . .
F1A C6A C5 114.0(8) . .
F2A C6A C7 107.1(8) . .
F1A C6A C7 112.9(7) . .
C5 C6A C7 103.2(6) . .
F1B C6B F2B 105.8(7) . .
F1B C6B C5 111.6(8) . .
F2B C6B C5 112.0(8) . .
F1B C6B C7 107.3(8) . .
F2B C6B C7 112.2(8) . .
C5 C6B C7 107.9(6) . .
C7 F3 F3 55.1(2) . 3_655
C1 S1 C4 90.15(13) . .
C8B C1 C2 129(3) . .
C2 C1 C8A 129.7(3) . .
C8B C1 S1 120(3) . .
C2 C1 S1 109.0(2) . .
C8A C1 S1 121.3(3) . .
C1B S1B C4 93.9(14) . .
C2 C1B S1B 95.6(18) . .

loop_
_geom_bond_atom_site_label_1
_geom_bond_atom_site_label_2
_geom_bond_distance
_geom_bond_site_symmetry_2
C2 C1B 1.42(4) .
C2 C1 1.374(4) .
C2 N3 1.381(3) .
C2 C5 1.463(3) .
N3 C4 1.309(3) .
C4 C10 1.464(4) .
C4 S1 1.730(3) .
C4 S1B 1.99(2) .
C5 C5 1.347(5) 3_655
C5 C6B 1.483(10) .
C5 C6A 1.507(10) .
C7 F3 1.284(5) 3_655
C7 F3 1.284(5) .
C7 F4 1.432(4) 3_655
C7 F4 1.432(4) .
C7 C6B 1.490(11) 3_655
C7 C6B 1.490(11) .
C7 C6A 1.560(11) 3_655
C7 C6A 1.560(11) .
C10 C11 1.386(4) .
C10 C15 1.394(3) .
C11 C12 1.380(4) .
C11 H11 0.9500 .
C12 C13 1.377(4) .
C12 H12 0.9500 .
C13 C14 1.377(4) .
C13 H13 0.9500 .
C14 C15 1.384(4) .
C14 H14 0.9500 .
C15 H15 0.9500 .
C8A C1 1.512(8) .
C8A C9A 1.502(9) .
C8A H8A 0.9900 .
C8A H8B 0.9900 .
C9A H9A 0.9800 .
C9A H9B 0.9800 .
C9A H9C 0.9800 .
C8B C1 1.30(6) .
C8B C9B 1.63(5) .
C8B H8C 0.9900 .
C8B H8D 0.9900 .
C9B H9D 0.9800 .
C9B H9E 0.9800 .
C9B H9F 0.9800 .
F1A C6A 1.358(10) .
F2A C6A 1.337(12) .
F1B C6B 1.345(10) .
F2B C6B 1.363(11) .
F3 F3 1.469(10) 3_655
S1 C1 1.720(3) .
S1B C1B 1.86(4) .

loop_
_geom_torsion_atom_site_label_1
_geom_torsion_atom_site_label_2
_geom_torsion_atom_site_label_3
_geom_torsion_atom_site_label_4
_geom_torsion
_geom_torsion_site_symmetry_1
_geom_torsion_site_symmetry_4
C1B C2 N3 C4 -47.5(12) . .
C1 C2 N3 C4 2.3(3) . .
C5 C2 N3 C4 177.5(2) . .
C2 N3 C4 C10 179.6(2) . .
C2 N3 C4 S1 -2.1(3) . .
C2 N3 C4 S1B 40.4(7) . .
C1B C2 C5 C5 -3.5(16) . 3_655
C1 C2 C5 C5 -46.0(5) . 3_655
N3 C2 C5 C5 139.4(3) . 3_655
C1B C2 C5 C6B 168.4(17) . .
C1 C2 C5 C6B 125.9(5) . .
N3 C2 C5 C6B -48.7(5) . .
C1B C2 C5 C6A 179.1(17) . .
C1 C2 C5 C6A 136.6(5) . .
N3 C2 C5 C6A -38.0(6) . .
N3 C4 C10 C11 -18.5(4) . .
S1 C4 C10 C11 163.2(2) . .
S1B C4 C10 C11 110.8(9) . .
N3 C4 C10 C15 160.8(2) . .
S1 C4 C10 C15 -17.4(3) . .
S1B C4 C10 C15 -69.9(9) . .
C15 C10 C11 C12 -0.7(4) . .
C4 C10 C11 C12 178.6(2) . .
C10 C11 C12 C13 0.0(4) . .
C11 C12 C13 C14 0.7(4) . .
C12 C13 C14 C15 -0.6(4) . .
C13 C14 C15 C10 -0.2(4) . .
C11 C10 C15 C14 0.8(4) . .
C4 C10 C15 C14 -178.6(2) . .
C5 C5 C6A F2A -101.0(8) 3_655 .
C2 C5 C6A F2A 76.8(9) . .
C6B C5 C6A F2A 179(100) . .
C5 C5 C6A F1A 137.2(7) 3_655 .
C2 C5 C6A F1A -45.0(9) . .
C6B C5 C6A F1A 58(4) . .
C5 C5 C6A C7 14.3(7) 3_655 .
C2 C5 C6A C7 -167.9(3) . .
C6B C5 C6A C7 -65(4) . .
F3 C7 C6A F2A -107.6(7) 3_655 .
F3 C7 C6A F2A -26.1(8) . .
F4 C7 C6A F2A -141.3(7) 3_655 .
F4 C7 C6A F2A 7.2(8) . .
C6B C7 C6A F2A 106.0(7) 3_655 .
C6B C7 C6A F2A -167(5) . .
C6A C7 C6A F2A 114.9(8) 3_655 .
F3 C7 C6A F1A 9.1(10) 3_655 .
F3 C7 C6A F1A 90.7(8) . .
F4 C7 C6A F1A -24.6(9) 3_655 .
F4 C7 C6A F1A 123.9(7) . .
C6B C7 C6A F1A -137.2(8) 3_655 .
C6B C7 C6A F1A -50(4) . .
C6A C7 C6A F1A -128.3(9) 3_655 .
F3 C7 C6A C5 132.6(5) 3_655 .
F3 C7 C6A C5 -145.8(5) . .
F4 C7 C6A C5 98.9(5) 3_655 .
F4 C7 C6A C5 -112.6(5) . .
C6B C7 C6A C5 -13.7(7) 3_655 .
C6B C7 C6A C5 73(5) . .
C6A C7 C6A C5 -4.8(2) 3_655 .
C5 C5 C6B F1B 117.0(7) 3_655 .
C2 C5 C6B F1B -56.2(9) . .
C6A C5 C6B F1B -139(5) . .
C5 C5 C6B F2B -124.6(7) 3_655 .
C2 C5 C6B F2B 62.2(8) . .
C6A C5 C6B F2B -21(4) . .
C5 C5 C6B C7 -0.6(7) 3_655 .
C2 C5 C6B C7 -173.8(3) . .
C6A C5 C6B C7 103(5) . .
F3 C7 C6B F1B 19.5(9) 3_655 .
F3 C7 C6B F1B 102.3(7) . .
F4 C7 C6B F1B -10.5(7) 3_655 .
F4 C7 C6B F1B 138.4(6) . .
C6B C7 C6B F1B -120.2(8) 3_655 .
C6A C7 C6B F1B -111.1(7) 3_655 .
C6A C7 C6B F1B 145(5) . .
F3 C7 C6B F2B -96.2(7) 3_655 .
F3 C7 C6B F2B -13.5(9) . .
F4 C7 C6B F2B -126.3(7) 3_655 .
F4 C7 C6B F2B 22.7(8) . .
C6B C7 C6B F2B 124.1(9) 3_655 .
C6A C7 C6B F2B 133.2(8) 3_655 .
C6A C7 C6B F2B 29(4) . .
F3 C7 C6B C5 139.9(5) 3_655 .
F3 C7 C6B C5 -137.4(5) . .
F4 C7 C6B C5 109.9(6) 3_655 .
F4 C7 C6B C5 -101.2(6) . .
C6B C7 C6B C5 0.2(2) 3_655 .
C6A C7 C6B C5 9.3(8) 3_655 .
C6A C7 C6B C5 -95(5) . .
F4 C7 F3 F3 -3.3(5) 3_655 3_655
F4 C7 F3 F3 174.6(8) . 3_655
C6B C7 F3 F3 116.6(5) 3_655 3_655
C6B C7 F3 F3 -111.2(5) . 3_655
C6A C7 F3 F3 108.0(6) 3_655 3_655
C6A C7 F3 F3 -117.8(5) . 3_655
N3 C4 S1 C1 1.1(2) . .
C10 C4 S1 C1 179.5(2) . .
S1B C4 S1 C1 -74.4(9) . .
C9B C8B C1 C2 132(3) . .
C9B C8B C1 C8A 33(10) . .
C9B C8B C1 S1 -68(4) . .
C1B C2 C1 C8B -86(4) . .
N3 C2 C1 C8B 161(3) . .
C5 C2 C1 C8B -14(3) . .
C1B C2 C1 C8A -69(2) . .
N3 C2 C1 C8A 177.9(5) . .
C5 C2 C1 C8A 3.1(6) . .
C1B C2 C1 S1 112(2) . .
N3 C2 C1 S1 -1.5(3) . .
C5 C2 C1 S1 -176.3(2) . .
C9A C8A C1 C8B -43(13) . .
C9A C8A C1 C2 -135.2(4) . .
C9A C8A C1 S1 44.1(7) . .
C4 S1 C1 C8B -164(3) . .
C4 S1 C1 C2 0.2(2) . .
C4 S1 C1 C8A -179.2(4) . .
N3 C4 S1B C1B -27.1(14) . .
C10 C4 S1B C1B -166.5(11) . .
S1 C4 S1B C1B 89.9(15) . .
C1 C2 C1B S1B -73.0(14) . .
N3 C2 C1B S1B 19.7(19) . .
C5 C2 C1B S1B 159.9(11) . .
C4 S1B C1B C2 5.2(17) . .
